data_9004975
loop_
_publ_author_name
'Pinto, D.'
'Balic-Zunic T'
'Garavelli, A.'
'Makovicky, E.'
'Vurro, F.'

_publ_section_title
;
 Comparative crystal-structure study of Ag-free lillianite
 and galenobismutite from Vulcano, Aeolian Islands, Italy
;
_journal_name_full 'The Canadian Mineralogist'
_journal_page_first 159
_journal_page_last 175
_journal_paper_doi 10.2113/gscanmin.44.1.159
_journal_volume 44
_journal_year 2006
_chemical_compound_source 'Vulcano, Aeolian Islands, Italy'
_chemical_formula_sum 'Bi2 Pb S3.87 Se0.13'
_chemical_name_mineral Galenobismutite
_space_group_IT_number 62
_symmetry_space_group_name_Hall '-P 2c 2n'
_symmetry_space_group_name_H-M 'P n a m'
_cell_angle_alpha 90
_cell_angle_beta 90
_cell_angle_gamma 90
_cell_length_a 11.815
_cell_length_b 14.593
_cell_length_c 4.0814
_cell_formula_units_Z 4
_cell_volume 703.700
_database_code_amcsd 0006073
_exptl_crystal_density_diffrn 7.169
_cod_original_formula_sum 'Pb Bi2 (S3.87 Se.13)'
_cod_database_code 9004975

loop_
_space_group_symop_operation_xyz
x,y,z
x,y,1/2-z
-x,-y,1/2+z
1/2-x,1/2+y,1/2+z
1/2+x,1/2-y,1/2-z
1/2+x,1/2-y,z
1/2-x,1/2+y,-z
-x,-y,-z

loop_
_atom_site_aniso_label
_atom_site_aniso_U_11
_atom_site_aniso_U_22
_atom_site_aniso_U_33
_atom_site_aniso_U_12
_atom_site_aniso_U_13
_atom_site_aniso_U_23
Pb3 0.03360 0.02430 0.02040 0.00760 0.00000 0.00000
Bi3 0.03360 0.02430 0.02040 0.00760 0.00000 0.00000
Bi1 0.01860 0.01750 0.01410 0.00120 0.00000 0.00000
Bi2 0.02340 0.02660 0.01130 0.00080 0.00000 0.00000
Pb2 0.02340 0.02660 0.01130 0.00080 0.00000 0.00000
S1 0.01900 0.02100 0.01700 0.00300 0.00000 0.00000
Se1 0.01900 0.02100 0.01700 0.00300 0.00000 0.00000
S2 0.01700 0.01400 0.01300 0.00300 0.00000 0.00000
Se2 0.01700 0.01400 0.01300 0.00300 0.00000 0.00000
S3 0.01500 0.01900 0.01800 -0.00200 0.00000 0.00000
Se3 0.01500 0.01900 0.01800 -0.00200 0.00000 0.00000
S4 0.01700 0.01500 0.01400 -0.00300 0.00000 0.00000
Se4 0.01700 0.01500 0.01400 -0.00300 0.00000 0.00000

loop_
_atom_site_label
_atom_site_fract_x
_atom_site_fract_y
_atom_site_fract_z
_atom_site_occupancy
_atom_site_U_iso_or_equiv
Pb3 0.24696 0.65307 0.25000 0.75000 0.02610
Bi3 0.24696 0.65307 0.25000 0.25000 0.02610
Bi1 0.06791 0.39037 0.25000 1.00000 0.01670
Bi2 0.10151 0.90529 0.25000 0.75000 0.02040
Pb2 0.10151 0.90529 0.25000 0.25000 0.02040
S1 0.33520 0.01520 0.25000 0.95000 0.01900
Se1 0.33520 0.01520 0.25000 0.05000 0.01900
S2 0.25960 0.29660 0.25000 0.98000 0.01400
Se2 0.25960 0.29660 0.25000 0.02000 0.01400
S3 0.05600 0.09310 0.25000 0.97000 0.01700
Se3 0.05600 0.09310 0.25000 0.03000 0.01700
S4 0.01850 0.71250 0.25000 0.97000 0.01500
Se4 0.01850 0.71250 0.25000 0.03000 0.01500

loop_
_cod_related_entry_id
_cod_related_entry_database
_cod_related_entry_code
1 AMCSD 0006073
